data_2240834
loop_
_publ_author_name
'Kim, Dae-Woong'
'Kim, Jong Jin'
'Shin, Jong Won'
'Kim, Jin Hong'
'Moon, Dohyun'

_publ_section_title
;
 Crystal structure of
 <i>trans</i>-(1,8-dibutyl-1,3,6,8,10,13-hexaazacyclotetradecane-\k^4^<i>N</i>^3^,<i>N</i>^6^,<i>N</i>^10^,<i>N</i>^13^)bis(thiocyanato-\k<i>N</i>)nickel(II)
 from synchrotron data
;
_journal_coeditor_code GK2635
_journal_issue 7
_journal_name_full 'Acta Crystallographica Section E'
_journal_page_first 779
_journal_page_last 782
_journal_paper_doi 10.1107/S205698901501110X
_journal_volume 71
_journal_year 2015
_chemical_formula_iupac '[Ni (N C S)2 (C16 H38 N6)]'
_chemical_formula_moiety 'C18 H38 N8 Ni S2'
_chemical_formula_sum 'C18 H38 N8 Ni S2'
_chemical_formula_weight 489.39
_chemical_name_systematic
<i>trans</i>-(1,8-Dibutyl-1,3,6,8,10,13-hexaazacyclotetradecane-\k^4^<i>N</i>^3^,<i>N</i>^6^,<i>N</i>^10^,<i>N</i>^13^)bis(thiocyanato-\k<i>N</i>)nickel(II)
_space_group_crystal_system triclinic
_space_group_IT_number 2
_space_group_name_Hall '-P 1'
_space_group_name_H-M_alt 'P -1'
_symmetry_space_group_name_Hall '-P 1'
_symmetry_space_group_name_H-M 'P -1'
_atom_sites_solution_hydrogens geom
_audit_creation_method SHELXL-2014/7
_cell_angle_alpha 94.66(3)
_cell_angle_beta 97.99(3)
_cell_angle_gamma 110.04(3)
_cell_formula_units_Z 2
_cell_length_a 8.6610(17)
_cell_length_b 12.027(2)
_cell_length_c 12.560(3)
_cell_measurement_reflns_used 49914
_cell_measurement_temperature 180(2)
_cell_measurement_theta_max 33.548
_cell_measurement_theta_min 0.361
_cell_volume 1205.4(5)
_computing_cell_refinement
;
<i>HKL3000sm</i> (Otwinowski & Minor, 1997)
;
_computing_data_collection
;
<i>PAL ADSC Quantum-210 ADX</i> (Arvai & Nielsen, 1983)
;
_computing_data_reduction
;
<i>HKL3000sm</i> (Otwinowski & Minor, 1997)
;
_computing_molecular_graphics
;
<i>DIAMOND</i> (Putz & Brandenburg, 2007)
;
_computing_publication_material
;
<i>publCIF</i> (Westrip, 2010)
;
_computing_structure_refinement
;
<i>SHELXL2014</i> (Sheldrick, 2015b)
;
_computing_structure_solution
;
<i>SHELXT2014</i> (Sheldrick, 2015a)
;
_diffrn_ambient_temperature 180(2)
_diffrn_measured_fraction_theta_full 0.951
_diffrn_measured_fraction_theta_max 0.968
_diffrn_measurement_device_type 'ADSC Q210 CCD area-detector'
_diffrn_measurement_method 'omega scan'
_diffrn_radiation_type synchrotron
_diffrn_radiation_wavelength 0.630
_diffrn_reflns_av_R_equivalents 0.0135
_diffrn_reflns_limit_h_max 12
_diffrn_reflns_limit_h_min -12
_diffrn_reflns_limit_k_max 16
_diffrn_reflns_limit_k_min -16
_diffrn_reflns_limit_l_max 17
_diffrn_reflns_limit_l_min -17
_diffrn_reflns_number 12812
_diffrn_reflns_theta_full 22.210
_diffrn_reflns_theta_max 26.000
_diffrn_reflns_theta_min 1.613
_exptl_absorpt_coefficient_mu 0.717
_exptl_absorpt_correction_T_max 0.916
_exptl_absorpt_correction_T_min 0.841
_exptl_absorpt_correction_type empirical
_exptl_absorpt_process_details
;
(<i>HKL3000sm SCALEPACK</i>; Otwinowski & Minor, 1997)
;
_exptl_crystal_colour 'pale pink'
_exptl_crystal_density_diffrn 1.348
_exptl_crystal_description block
_exptl_crystal_F_000 524
_exptl_crystal_size_max 0.250
_exptl_crystal_size_mid 0.150
_exptl_crystal_size_min 0.125
_refine_diff_density_max 1.584
_refine_diff_density_min -1.111
_refine_ls_extinction_method none
_refine_ls_goodness_of_fit_ref 1.061
_refine_ls_hydrogen_treatment constr
_refine_ls_matrix_type full
_refine_ls_number_parameters 287
_refine_ls_number_reflns 6583
_refine_ls_number_restraints 11
_refine_ls_restrained_S_all 1.111
_refine_ls_R_factor_all 0.0436
_refine_ls_R_factor_gt 0.0416
_refine_ls_shift/su_max 0.002
_refine_ls_shift/su_mean 0.000
_refine_ls_structure_factor_coef Fsqd
_refine_ls_weighting_details 'w=1/[\s^2^(Fo^2^)+(0.0541P)^2^+0.7946P] where P=(Fo^2^+2Fc^2^)/3'
_refine_ls_weighting_scheme calc
_refine_ls_wR_factor_gt 0.1099
_refine_ls_wR_factor_ref 0.1113
_reflns_number_gt 6243
_reflns_number_total 6583
_reflns_threshold_expression I>2\s(I)
_cod_data_source_file gk2635sup1.cf
_cod_data_source_block I
_cod_database_code 2240834
_shelx_space_group_comment
;
The symmetry employed for this shelxl refinement is uniquely defined
by the following loop, which should always be used as a source of
symmetry information in preference to the above space-group names.
They are only intended as comments.
;
_shelx_estimated_absorpt_t_min 0.841
_shelx_estimated_absorpt_t_max 0.916

loop_
_space_group_symop_operation_xyz
'x, y, z'
'-x, -y, -z'

loop_
_atom_site_type_symbol
_atom_site_label
_atom_site_fract_x
_atom_site_fract_y
_atom_site_fract_z
_atom_site_U_iso_or_equiv
_atom_site_adp_type
_atom_site_calc_flag
_atom_site_occupancy
_atom_site_disorder_assembly
_atom_site_disorder_group
Ni Ni1A 0.0000 0.0000 0.5000 0.02295(8) Uani d 1 . .
S S1A -0.39772(6) 0.09973(6) 0.68745(4) 0.05126(15) Uani d 1 . .
N N1A 0.20720(17) 0.11708(13) 0.60541(11) 0.0301(3) Uani d 1 . .
H H1A 0.3083 0.1069 0.5828 0.036 Uiso calc 1 . .
N N2A 0.02319(18) 0.10693(13) 0.37714(12) 0.0321(3) Uani d 1 . .
H H2A 0.1105 0.0955 0.3377 0.039 Uiso calc 1 . .
N N3A 0.2318(2) 0.27979(15) 0.49597(17) 0.0460(4) Uani d 1 . .
N N4A -0.16012(18) 0.07346(14) 0.56843(13) 0.0343(3) Uani d 1 . .
C C1A 0.1944(2) 0.07739(18) 0.71320(14) 0.0373(4) Uani d 1 . .
H H1A1 0.1128 0.1036 0.7459 0.045 Uiso calc 1 . .
H H1A2 0.3042 0.1129 0.7621 0.045 Uiso calc 1 . .
C C2A 0.2242(3) 0.24393(17) 0.60232(18) 0.0426(4) Uani d 1 . .
H H2A1 0.1280 0.2567 0.6285 0.051 Uiso calc 1 . .
H H2A2 0.3269 0.2957 0.6528 0.051 Uiso calc 1 . .
C C3A 0.0780(3) 0.23584(17) 0.41904(19) 0.0431(4) Uani d 1 . .
H H3A1 0.0916 0.2821 0.3571 0.052 Uiso calc 1 . .
H H3A2 -0.0106 0.2499 0.4539 0.052 Uiso calc 1 . .
C C4A -0.1381(2) 0.05792(19) 0.30124(15) 0.0387(4) Uani d 1 . .
H H4A1 -0.1251 0.0872 0.2304 0.046 Uiso calc 1 . .
H H4A2 -0.2223 0.0840 0.3307 0.046 Uiso calc 1 . .
C C5A 0.3770(3) 0.2784(3) 0.4483(3) 0.0632(7) Uani d 1 . .
H H5A1 0.3705 0.3095 0.3778 0.076 Uiso calc 1 . .
H H5A2 0.3693 0.1945 0.4332 0.076 Uiso calc 1 . .
C C6A 0.5445(3) 0.3493(3) 0.5164(4) 0.0870(11) Uani d 1 . .
H H6A1 0.5622 0.3131 0.5829 0.104 Uiso calc 1 A 1
H H6A2 0.5534 0.4327 0.5378 0.104 Uiso calc 1 A 1
C C71A 0.6816(5) 0.3457(6) 0.4395(4) 0.084(2) Uani d 0.63 B 1
H H71A 0.6781 0.2628 0.4233 0.100 Uiso calc 0.63 B 1
H H71B 0.6563 0.3747 0.3701 0.100 Uiso calc 0.63 B 1
C C81A 0.8493(5) 0.4237(4) 0.4995(4) 0.0654(11) Uani d 0.63 B 1
H H81A 0.8483 0.5035 0.5213 0.098 Uiso calc 0.63 B 1
H H81B 0.9324 0.4296 0.4525 0.098 Uiso calc 0.63 B 1
H H81C 0.8780 0.3895 0.5642 0.098 Uiso calc 0.63 B 1
C C72A 0.7095(11) 0.3319(9) 0.5052(9) 0.077(2) Uani d 0.37 B 2
H H72A 0.8005 0.3782 0.5662 0.093 Uiso calc 0.37 B 2
H H72B 0.6971 0.2465 0.4991 0.093 Uiso calc 0.37 B 2
C C82A 0.7346(11) 0.3790(12) 0.4057(7) 0.090(3) Uani d 0.37 B 2
H H82A 0.6498 0.3254 0.3461 0.135 Uiso calc 0.37 B 2
H H82B 0.8460 0.3857 0.3921 0.135 Uiso calc 0.37 B 2
H H82C 0.7255 0.4582 0.4107 0.135 Uiso calc 0.37 B 2
C C9A -0.2607(2) 0.08368(15) 0.61628(13) 0.0304(3) Uani d 1 . .
Ni Ni2B 1.0000 0.5000 0.0000 0.02474(8) Uani d 1 . .
S S1B 0.48562(7) 0.51503(7) -0.18976(6) 0.0654(2) Uani d 1 . .
N N1B 0.90438(18) 0.33335(13) -0.09357(12) 0.0319(3) Uani d 1 . .
H H1B 0.7910 0.3226 -0.1338 0.038 Uiso calc 1 . .
N N2B 0.86585(17) 0.44340(13) 0.12179(11) 0.0293(3) Uani d 1 . .
H H2B 0.7493 0.4404 0.0979 0.035 Uiso calc 1 . .
N N3B 0.7849(2) 0.23013(14) 0.05324(14) 0.0368(3) Uani d 1 . .
N N4B 0.79629(19) 0.53663(16) -0.07763(14) 0.0384(3) Uani d 1 . .
C C1B 1.0161(2) 0.34041(17) -0.17379(16) 0.0395(4) Uani d 1 . .
H H1B1 0.9614 0.2749 -0.2350 0.047 Uiso calc 1 . .
H H1B2 1.1210 0.3322 -0.1394 0.047 Uiso calc 1 . .
C C2B 0.8871(3) 0.23310(16) -0.02905(18) 0.0401(4) Uani d 1 . .
H H2B1 0.8377 0.1568 -0.0789 0.048 Uiso calc 1 . .
H H2B2 0.9997 0.2392 0.0065 0.048 Uiso calc 1 . .
C C3B 0.8572(2) 0.32257(17) 0.14559(15) 0.0363(3) Uani d 1 . .
H H3B1 0.9715 0.3258 0.1735 0.044 Uiso calc 1 . .
H H3B2 0.7904 0.3008 0.2037 0.044 Uiso calc 1 . .
C C4B 0.9457(2) 0.53919(17) 0.21515(14) 0.0366(4) Uani d 1 . .
H H4B1 1.0503 0.5321 0.2515 0.044 Uiso calc 1 . .
H H4B2 0.8700 0.5320 0.2685 0.044 Uiso calc 1 . .
C C5B 0.6079(2) 0.20371(17) 0.00919(15) 0.0366(4) Uani d 1 . .
H H5B1 0.5718 0.1390 -0.0530 0.044 Uiso calc 1 . .
H H5B2 0.5956 0.2756 -0.0184 0.044 Uiso calc 1 . .
C C6B 0.4936(2) 0.16605(17) 0.09165(15) 0.0382(4) Uani d 1 . .
H H6B1 0.5143 0.0997 0.1253 0.046 Uiso calc 1 . .
H H6B2 0.5206 0.2340 0.1498 0.046 Uiso calc 1 . .
C C7B 0.3107(3) 0.12633(19) 0.04111(16) 0.0413(4) Uani d 1 . .
H H7B1 0.2794 0.0511 -0.0089 0.050 Uiso calc 1 . .
H H7B2 0.2932 0.1877 -0.0020 0.050 Uiso calc 1 . .
C C8B 0.1979(3) 0.1066(2) 0.12585(18) 0.0456(4) Uani d 1 . .
H H8B1 0.2212 0.0508 0.1725 0.068 Uiso calc 1 . .
H H8B2 0.0808 0.0734 0.0895 0.068 Uiso calc 1 . .
H H8B3 0.2190 0.1831 0.1701 0.068 Uiso calc 1 . .
C C9B 0.6659(2) 0.52684(14) -0.12328(13) 0.0294(3) Uani d 1 . .

loop_
_atom_site_aniso_label
_atom_site_aniso_U_11
_atom_site_aniso_U_22
_atom_site_aniso_U_33
_atom_site_aniso_U_12
_atom_site_aniso_U_13
_atom_site_aniso_U_23
Ni1A 0.02036(13) 0.02643(14) 0.02328(13) 0.00930(10) 0.00718(9) 0.00057(9)
S1A 0.0351(2) 0.0888(4) 0.0415(3) 0.0343(3) 0.01563(19) 0.0052(3)
N1A 0.0239(6) 0.0347(7) 0.0292(6) 0.0085(5) 0.0064(5) -0.0031(5)
N2A 0.0294(6) 0.0369(7) 0.0333(7) 0.0130(5) 0.0111(5) 0.0087(5)
N3A 0.0402(8) 0.0320(7) 0.0611(11) 0.0053(6) 0.0126(8) 0.0082(7)
N4A 0.0292(6) 0.0389(7) 0.0376(7) 0.0161(6) 0.0098(5) -0.0021(6)
C1A 0.0309(8) 0.0535(10) 0.0258(7) 0.0150(7) 0.0046(6) -0.0020(7)
C2A 0.0391(9) 0.0315(8) 0.0492(10) 0.0061(7) 0.0071(8) -0.0078(7)
C3A 0.0437(10) 0.0344(9) 0.0555(11) 0.0155(8) 0.0138(8) 0.0144(8)
C4A 0.0354(8) 0.0551(11) 0.0305(8) 0.0204(8) 0.0076(6) 0.0118(7)
C5A 0.0370(11) 0.0618(15) 0.0824(18) -0.0004(10) 0.0211(11) 0.0257(13)
C6A 0.0414(13) 0.0560(16) 0.147(3) -0.0010(11) 0.0047(17) 0.0253(19)
C71A 0.042(2) 0.129(4) 0.055(2) -0.011(2) 0.0025(17) 0.067(3)
C81A 0.051(2) 0.062(2) 0.076(3) 0.0168(18) 0.0036(19) -0.003(2)
C72A 0.062(5) 0.074(5) 0.098(7) 0.026(4) 0.016(5) 0.019(5)
C82A 0.083(7) 0.129(10) 0.054(5) 0.049(7) -0.015(5) -0.011(6)
C9A 0.0253(7) 0.0374(8) 0.0300(7) 0.0144(6) 0.0043(5) -0.0002(6)
Ni2B 0.02097(13) 0.02802(14) 0.02616(14) 0.01142(10) 0.00207(9) 0.00079(10)
S1B 0.0371(3) 0.0927(5) 0.0605(4) 0.0332(3) -0.0185(2) -0.0201(3)
N1B 0.0280(6) 0.0312(6) 0.0350(7) 0.0090(5) 0.0090(5) -0.0017(5)
N2B 0.0241(6) 0.0333(6) 0.0283(6) 0.0093(5) 0.0025(5) 0.0009(5)
N3B 0.0358(7) 0.0314(7) 0.0425(8) 0.0102(6) 0.0093(6) 0.0065(6)
N4B 0.0285(7) 0.0482(9) 0.0418(8) 0.0189(6) 0.0019(6) 0.0083(7)
C1B 0.0345(8) 0.0373(9) 0.0424(9) 0.0079(7) 0.0145(7) -0.0086(7)
C2B 0.0419(9) 0.0297(8) 0.0524(11) 0.0152(7) 0.0153(8) 0.0037(7)
C3B 0.0341(8) 0.0393(9) 0.0347(8) 0.0119(7) 0.0039(6) 0.0102(7)
C4B 0.0299(8) 0.0446(9) 0.0289(7) 0.0070(7) 0.0060(6) -0.0040(7)
C5B 0.0354(8) 0.0332(8) 0.0363(8) 0.0054(6) 0.0084(7) 0.0042(6)
C6B 0.0386(9) 0.0371(8) 0.0339(8) 0.0067(7) 0.0089(7) 0.0046(7)
C7B 0.0397(9) 0.0445(10) 0.0339(8) 0.0069(8) 0.0105(7) 0.0029(7)
C8B 0.0434(10) 0.0489(11) 0.0440(10) 0.0125(8) 0.0158(8) 0.0083(8)
C9B 0.0283(7) 0.0303(7) 0.0309(7) 0.0131(6) 0.0055(6) 0.0003(6)

loop_
_atom_type_symbol
_atom_type_description
_atom_type_scat_dispersion_real
_atom_type_scat_dispersion_imag
_atom_type_scat_source
C C 0.0020 0.0010 'International Tables Vol C Tables 4.2.6.8 and 6.1.1.4'
H H 0.0000 0.0000 'International Tables Vol C Tables 4.2.6.8 and 6.1.1.4'
N N 0.0050 0.0020 'International Tables Vol C Tables 4.2.6.8 and 6.1.1.4'
S S 0.1020 0.0980 'International Tables Vol C Tables 4.2.6.8 and 6.1.1.4'
Ni Ni 0.3390 0.9030 'International Tables Vol C Tables 4.2.6.8 and 6.1.1.4'

loop_
_geom_angle_atom_site_label_1
_geom_angle_atom_site_label_2
_geom_angle_atom_site_label_3
_geom_angle_site_symmetry_1
_geom_angle_site_symmetry_3
_geom_angle
N1A Ni1A N1A 2_556 . 180.00(7)
N1A Ni1A N2A 2_556 2_556 95.00(7)
N1A Ni1A N2A . 2_556 85.00(6)
N1A Ni1A N2A 2_556 . 85.00(6)
N1A Ni1A N2A . . 95.00(6)
N2A Ni1A N2A 2_556 . 180.00(8)
N1A Ni1A N4A 2_556 2_556 91.75(6)
N1A Ni1A N4A . 2_556 88.25(6)
N2A Ni1A N4A 2_556 2_556 92.85(6)
N2A Ni1A N4A . 2_556 87.15(6)
N1A Ni1A N4A 2_556 . 88.25(6)
N1A Ni1A N4A . . 91.75(6)
N2A Ni1A N4A 2_556 . 87.15(6)
N2A Ni1A N4A . . 92.85(6)
N4A Ni1A N4A 2_556 . 180.0
C1A N1A C2A . . 114.56(15)
C1A N1A Ni1A . . 106.14(11)
C2A N1A Ni1A . . 112.51(12)
C1A N1A H1A . . 107.8
C2A N1A H1A . . 107.8
Ni1A N1A H1A . . 107.8
C4A N2A C3A . . 115.13(15)
C4A N2A Ni1A . . 105.93(11)
C3A N2A Ni1A . . 112.70(12)
C4A N2A H2A . . 107.6
C3A N2A H2A . . 107.6
Ni1A N2A H2A . . 107.6
C3A N3A C2A . . 116.46(17)
C3A N3A C5A . . 113.3(2)
C2A N3A C5A . . 116.6(2)
C9A N4A Ni1A . . 161.18(15)
N1A C1A C4A . 2_556 108.32(14)
N1A C1A H1A1 . . 110.0
C4A C1A H1A1 2_556 . 110.0
N1A C1A H1A2 . . 110.0
C4A C1A H1A2 2_556 . 110.0
H1A1 C1A H1A2 . . 108.4
N3A C2A N1A . . 113.64(16)
N3A C2A H2A1 . . 108.8
N1A C2A H2A1 . . 108.8
N3A C2A H2A2 . . 108.8
N1A C2A H2A2 . . 108.8
H2A1 C2A H2A2 . . 107.7
N3A C3A N2A . . 113.85(16)
N3A C3A H3A1 . . 108.8
N2A C3A H3A1 . . 108.8
N3A C3A H3A2 . . 108.8
N2A C3A H3A2 . . 108.8
H3A1 C3A H3A2 . . 107.7
N2A C4A C1A . 2_556 108.23(15)
N2A C4A H4A1 . . 110.1
C1A C4A H4A1 2_556 . 110.1
N2A C4A H4A2 . . 110.1
C1A C4A H4A2 2_556 . 110.1
H4A1 C4A H4A2 . . 108.4
N3A C5A C6A . . 115.5(3)
N3A C5A H5A1 . . 108.4
C6A C5A H5A1 . . 108.4
N3A C5A H5A2 . . 108.4
C6A C5A H5A2 . . 108.4
H5A1 C5A H5A2 . . 107.5
C5A C6A C72A . . 125.6(5)
C5A C6A C71A . . 105.5(3)
C5A C6A H6A1 . . 110.6
C71A C6A H6A1 . . 110.6
C5A C6A H6A2 . . 110.6
C71A C6A H6A2 . . 110.6
H6A1 C6A H6A2 . . 108.8
C81A C71A C6A . . 107.8(4)
C81A C71A H71A . . 110.2
C6A C71A H71A . . 110.2
C81A C71A H71B . . 110.2
C6A C71A H71B . . 110.2
H71A C71A H71B . . 108.5
C71A C81A H81A . . 109.5
C71A C81A H81B . . 109.5
H81A C81A H81B . . 109.5
C71A C81A H81C . . 109.5
H81A C81A H81C . . 109.5
H81B C81A H81C . . 109.5
C82A C72A C6A . . 99.0(7)
C82A C72A H72A . . 112.0
C6A C72A H72A . . 112.0
C82A C72A H72B . . 112.0
C6A C72A H72B . . 112.0
H72A C72A H72B . . 109.6
C72A C82A H82A . . 109.5
C72A C82A H82B . . 109.5
H82A C82A H82B . . 109.5
C72A C82A H82C . . 109.5
H82A C82A H82C . . 109.5
H82B C82A H82C . . 109.5
N4A C9A S1A . . 178.09(16)
N2B Ni2B N2B 2_765 . 180.0
N2B Ni2B N1B 2_765 2_765 93.91(6)
N2B Ni2B N1B . 2_765 86.09(6)
N2B Ni2B N1B 2_765 . 86.09(6)
N2B Ni2B N1B . . 93.91(6)
N1B Ni2B N1B 2_765 . 180.0
N2B Ni2B N4B 2_765 2_765 88.26(6)
N2B Ni2B N4B . 2_765 91.74(6)
N1B Ni2B N4B 2_765 2_765 88.42(7)
N1B Ni2B N4B . 2_765 91.58(7)
N2B Ni2B N4B 2_765 . 91.74(6)
N2B Ni2B N4B . . 88.26(6)
N1B Ni2B N4B 2_765 . 91.58(7)
N1B Ni2B N4B . . 88.42(7)
N4B Ni2B N4B 2_765 . 180.0
C1B N1B C2B . . 114.04(15)
C1B N1B Ni2B . . 104.88(11)
C2B N1B Ni2B . . 113.56(11)
C1B N1B H1B . . 108.0
C2B N1B H1B . . 108.0
Ni2B N1B H1B . . 108.0
C4B N2B C3B . . 114.37(14)
C4B N2B Ni2B . . 104.95(10)
C3B N2B Ni2B . . 112.98(11)
C4B N2B H2B . . 108.1
C3B N2B H2B . . 108.1
Ni2B N2B H2B . . 108.1
C3B N3B C2B . . 115.91(15)
C3B N3B C5B . . 115.92(16)
C2B N3B C5B . . 113.83(16)
C9B N4B Ni2B . . 163.23(16)
N1B C1B C4B . 2_765 108.49(15)
N1B C1B H1B1 . . 110.0
C4B C1B H1B1 2_765 . 110.0
N1B C1B H1B2 . . 110.0
C4B C1B H1B2 2_765 . 110.0
H1B1 C1B H1B2 . . 108.4
N3B C2B N1B . . 113.94(15)
N3B C2B H2B1 . . 108.8
N1B C2B H2B1 . . 108.8
N3B C2B H2B2 . . 108.8
N1B C2B H2B2 . . 108.8
H2B1 C2B H2B2 . . 107.7
N3B C3B N2B . . 114.19(14)
N3B C3B H3B1 . . 108.7
N2B C3B H3B1 . . 108.7
N3B C3B H3B2 . . 108.7
N2B C3B H3B2 . . 108.7
H3B1 C3B H3B2 . . 107.6
N2B C4B C1B . 2_765 108.66(15)
N2B C4B H4B1 . . 110.0
C1B C4B H4B1 2_765 . 110.0
N2B C4B H4B2 . . 110.0
C1B C4B H4B2 2_765 . 110.0
H4B1 C4B H4B2 . . 108.3
N3B C5B C6B . . 113.59(16)
N3B C5B H5B1 . . 108.8
C6B C5B H5B1 . . 108.8
N3B C5B H5B2 . . 108.8
C6B C5B H5B2 . . 108.8
H5B1 C5B H5B2 . . 107.7
C7B C6B C5B . . 112.38(16)
C7B C6B H6B1 . . 109.1
C5B C6B H6B1 . . 109.1
C7B C6B H6B2 . . 109.1
C5B C6B H6B2 . . 109.1
H6B1 C6B H6B2 . . 107.9
C6B C7B C8B . . 112.29(17)
C6B C7B H7B1 . . 109.1
C8B C7B H7B1 . . 109.1
C6B C7B H7B2 . . 109.1
C8B C7B H7B2 . . 109.1
H7B1 C7B H7B2 . . 107.9
C7B C8B H8B1 . . 109.5
C7B C8B H8B2 . . 109.5
H8B1 C8B H8B2 . . 109.5
C7B C8B H8B3 . . 109.5
H8B1 C8B H8B3 . . 109.5
H8B2 C8B H8B3 . . 109.5
N4B C9B S1B . . 178.44(17)

loop_
_geom_bond_atom_site_label_1
_geom_bond_atom_site_label_2
_geom_bond_site_symmetry_2
_geom_bond_distance
Ni1A N1A 2_556 2.0640(17)
Ni1A N1A . 2.0640(17)
Ni1A N2A 2_556 2.0754(15)
Ni1A N2A . 2.0754(15)
Ni1A N4A 2_556 2.1190(15)
Ni1A N4A . 2.1190(15)
S1A C9A . 1.6339(17)
N1A C1A . 1.478(2)
N1A C2A . 1.486(2)
N1A H1A . 1.0000
N2A C4A . 1.477(2)
N2A C3A . 1.483(3)
N2A H2A . 1.0000
N3A C3A . 1.436(3)
N3A C2A . 1.440(3)
N3A C5A . 1.470(3)
N4A C9A . 1.158(2)
C1A C4A 2_556 1.517(3)
C1A H1A1 . 0.9900
C1A H1A2 . 0.9900
C2A H2A1 . 0.9900
C2A H2A2 . 0.9900
C3A H3A1 . 0.9900
C3A H3A2 . 0.9900
C4A C1A 2_556 1.517(3)
C4A H4A1 . 0.9900
C4A H4A2 . 0.9900
C5A C6A . 1.501(4)
C5A H5A1 . 0.9900
C5A H5A2 . 0.9900
C6A C72A . 1.537(9)
C6A C71A . 1.641(6)
C6A H6A1 . 0.9900
C6A H6A2 . 0.9900
C71A C81A . 1.485(5)
C71A H71A . 0.9900
C71A H71B . 0.9900
C81A H81A . 0.9800
C81A H81B . 0.9800
C81A H81C . 0.9800
C72A C82A . 1.427(12)
C72A H72A . 0.9900
C72A H72B . 0.9900
C82A H82A . 0.9800
C82A H82B . 0.9800
C82A H82C . 0.9800
Ni2B N2B 2_765 2.0675(15)
Ni2B N2B . 2.0675(15)
Ni2B N1B 2_765 2.0719(16)
Ni2B N1B . 2.0719(16)
Ni2B N4B 2_765 2.0933(16)
Ni2B N4B . 2.0933(16)
S1B C9B . 1.6190(18)
N1B C1B . 1.479(2)
N1B C2B . 1.484(2)
N1B H1B . 1.0000
N2B C4B . 1.480(2)
N2B C3B . 1.486(2)
N2B H2B . 1.0000
N3B C3B . 1.444(3)
N3B C2B . 1.446(2)
N3B C5B . 1.469(3)
N4B C9B . 1.156(2)
C1B C4B 2_765 1.523(3)
C1B H1B1 . 0.9900
C1B H1B2 . 0.9900
C2B H2B1 . 0.9900
C2B H2B2 . 0.9900
C3B H3B1 . 0.9900
C3B H3B2 . 0.9900
C4B C1B 2_765 1.522(3)
C4B H4B1 . 0.9900
C4B H4B2 . 0.9900
C5B C6B . 1.520(3)
C5B H5B1 . 0.9900
C5B H5B2 . 0.9900
C6B C7B . 1.514(3)
C6B H6B1 . 0.9900
C6B H6B2 . 0.9900
C7B C8B . 1.522(3)
C7B H7B1 . 0.9900
C7B H7B2 . 0.9900
C8B H8B1 . 0.9800
C8B H8B2 . 0.9800
C8B H8B3 . 0.9800

loop_
_geom_hbond_atom_site_label_D
_geom_hbond_atom_site_label_H
_geom_hbond_atom_site_label_A
_geom_hbond_site_symmetry_A
_geom_hbond_distance_DH
_geom_hbond_distance_HA
_geom_hbond_distance_DA
_geom_hbond_angle_DHA
N1A H1A S1A 1_655 1.00 2.73 3.5154(17) 135.6
N2B H2B S1B 2_665 1.00 2.66 3.4556(17) 137.0

loop_
_geom_torsion_atom_site_label_1
_geom_torsion_atom_site_label_2
_geom_torsion_atom_site_label_3
_geom_torsion_atom_site_label_4
_geom_torsion_site_symmetry_4
_geom_torsion
C2A N1A C1A C4A 2_556 167.05(14)
Ni1A N1A C1A C4A 2_556 42.27(15)
C3A N3A C2A N1A . 73.7(2)
C5A N3A C2A N1A . -64.4(2)
C1A N1A C2A N3A . -178.39(15)
Ni1A N1A C2A N3A . -57.03(18)
C2A N3A C3A N2A . -73.1(2)
C5A N3A C3A N2A . 66.4(2)
C4A N2A C3A N3A . 177.61(16)
Ni1A N2A C3A N3A . 55.96(19)
C3A N2A C4A C1A 2_556 -167.20(15)
Ni1A N2A C4A C1A 2_556 -41.95(15)
C3A N3A C5A C6A . 166.0(2)
C2A N3A C5A C6A . -54.7(3)
N3A C5A C6A C72A . 159.1(5)
N3A C5A C6A C71A . -173.6(3)
C5A C6A C71A C81A . 175.0(4)
C5A C6A C72A C82A . 71.8(8)
C2B N1B C1B C4B 2_765 -167.20(15)
Ni2B N1B C1B C4B 2_765 -42.36(16)
C3B N3B C2B N1B . -71.3(2)
C5B N3B C2B N1B . 66.9(2)
C1B N1B C2B N3B . 176.89(15)
Ni2B N1B C2B N3B . 56.80(19)
C2B N3B C3B N2B . 72.1(2)
C5B N3B C3B N2B . -65.2(2)
C4B N2B C3B N3B . -177.77(14)
Ni2B N2B C3B N3B . -57.79(17)
C3B N2B C4B C1B 2_765 166.62(14)
Ni2B N2B C4B C1B 2_765 42.25(15)
C3B N3B C5B C6B . -58.2(2)
C2B N3B C5B C6B . 163.62(16)
N3B C5B C6B C7B . -173.67(16)
C5B C6B C7B C8B . -171.39(18)

_cod_database_fobs_code 2240834
